data_7125598
loop_
_publ_author_name
'Chandrasekhar, Vadapalli'
'Rahaman, S. M. Wahidur'
'Hajra, Tanima'
'Das, Dipak'
'Ghatak, Tapas'
'Rafiq, Shahnawaz'
'Sen, Pratik'
'Bera, Jitendra K.'

_publ_section_title
;
 A trinuclear bright red luminophore containing cyclometallated Ir(III)
 motifs.
;
_journal_issue 38
_journal_name_full 'Chemical communications (Cambridge, England)'
_journal_page_first 10836
_journal_page_last 10838
_journal_paper_doi 10.1039/c1cc12830b
_journal_volume 47
_journal_year 2011
_chemical_formula_moiety 'C34 H24 Ir N6, (C F3 O3 S)'
_chemical_formula_sum 'C35 H24 F3 Ir N6 O3 S'
_chemical_formula_weight 857.86
_space_group_IT_number 14
_space_group_name_Hall '-P 2yn'
_space_group_name_H-M_alt 'P 1 21/n 1'
_symmetry_cell_setting monoclinic
_symmetry_space_group_name_H-M 'P 1 21/n 1'
_atom_sites_solution_hydrogens geom
_atom_sites_solution_primary direct
_atom_sites_solution_secondary difmap
_audit_creation_method SHELXL-97
_cell_angle_alpha 90.00
_cell_angle_beta 94.251(2)
_cell_angle_gamma 90.00
_cell_formula_units_Z 4
_cell_length_a 8.6494(8)
_cell_length_b 31.080(3)
_cell_length_c 12.1964(11)
_cell_measurement_reflns_used 4215
_cell_measurement_temperature 100(2)
_cell_measurement_theta_max 28.21
_cell_measurement_theta_min 2.43
_cell_volume 3269.7(5)
_computing_cell_refinement 'Bruker SAINT'
_computing_data_collection 'Bruker APEX'
_computing_data_reduction 'Bruker SAINT'
_computing_molecular_graphics ORTEP
_computing_publication_material ciftab
_computing_structure_refinement 'SHELXL-97 (Sheldrick, 1997)'
_computing_structure_solution 'SHELXS-97 (Sheldrick, 1990)'
_diffrn_ambient_temperature 100(2)
_diffrn_measured_fraction_theta_full 0.991
_diffrn_measured_fraction_theta_max 0.991
_diffrn_measurement_device_type 'Bruker SMART APEX'
_diffrn_measurement_method 'omega scans'
_diffrn_radiation_monochromator graphite
_diffrn_radiation_source 'fine-focus sealed tube'
_diffrn_radiation_type MoK\a
_diffrn_radiation_wavelength 0.71073
_diffrn_reflns_av_R_equivalents 0.0640
_diffrn_reflns_av_sigmaI/netI 0.0624
_diffrn_reflns_limit_h_max 11
_diffrn_reflns_limit_h_min -11
_diffrn_reflns_limit_k_max 40
_diffrn_reflns_limit_k_min -41
_diffrn_reflns_limit_l_max 15
_diffrn_reflns_limit_l_min -16
_diffrn_reflns_number 29144
_diffrn_reflns_theta_full 28.33
_diffrn_reflns_theta_max 28.33
_diffrn_reflns_theta_min 2.13
_exptl_absorpt_coefficient_mu 4.211
_exptl_absorpt_correction_T_max 0.4717
_exptl_absorpt_correction_T_min 0.3552
_exptl_absorpt_correction_type empirical
_exptl_absorpt_process_details SADABS
_exptl_crystal_colour yellow
_exptl_crystal_density_diffrn 1.743
_exptl_crystal_density_method 'not measured'
_exptl_crystal_description block
_exptl_crystal_F_000 1680
_exptl_crystal_size_max 0.31
_exptl_crystal_size_mid 0.23
_exptl_crystal_size_min 0.21
_refine_diff_density_max 3.186
_refine_diff_density_min -1.293
_refine_diff_density_rms 0.204
_refine_ls_extinction_method none
_refine_ls_goodness_of_fit_ref 1.021
_refine_ls_hydrogen_treatment mixed
_refine_ls_matrix_type full
_refine_ls_number_parameters 438
_refine_ls_number_reflns 8093
_refine_ls_number_restraints 22
_refine_ls_restrained_S_all 1.061
_refine_ls_R_factor_all 0.0662
_refine_ls_R_factor_gt 0.0424
_refine_ls_shift/su_max 0.001
_refine_ls_shift/su_mean 0.000
_refine_ls_structure_factor_coef Fsqd
_refine_ls_weighting_details 'calc w=1/[\s^2^(Fo^2^)+(0.0515P)^2^+8.0392P] where P=(Fo^2^+2Fc^2^)/3'
_refine_ls_weighting_scheme calc
_refine_ls_wR_factor_gt 0.0966
_refine_ls_wR_factor_ref 0.1127
_reflns_number_gt 6113
_reflns_number_total 8093
_reflns_threshold_expression >2sigma(I)
_cod_data_source_file c1cc12830b.txt
_cod_data_source_block compound2
_cod_depositor_comments
;
The following automatic conversions were performed:

data item '_symmetry_cell_setting' value 'Monoclinic' was changed to
'monoclinic' in accordance with the
/home/saulius/struct/COD-crude-data/automatic-downloads/DataCite-retrospective/RSC/depositions/lib/dictionaries/cif_core.dic
dictionary named 'cif_core.dic' version 2.4.2 last updated on
2011-04-26.

Automatic conversion script
Id: cif_fix_values 6909 2019-04-08 15:41:33Z antanas 
;
_cod_original_sg_symbol_H-M P21/n
_cod_database_code 7125598

loop_
_symmetry_equiv_pos_as_xyz
'x, y, z'
'-x+1/2, y+1/2, -z+1/2'
'-x, -y, -z'
'x-1/2, -y-1/2, z-1/2'

loop_
_atom_site_label
_atom_site_type_symbol
_atom_site_fract_x
_atom_site_fract_y
_atom_site_fract_z
_atom_site_U_iso_or_equiv
_atom_site_adp_type
_atom_site_occupancy
_atom_site_symmetry_multiplicity
_atom_site_calc_flag
_atom_site_refinement_flags
_atom_site_disorder_assembly
_atom_site_disorder_group
Ir1 Ir 0.50387(2) 0.159171(7) 0.985302(16) 0.02090(8) Uani 1 1 d . . .
N1 N 0.3106(5) 0.19076(14) 0.9216(3) 0.0210(9) Uani 1 1 d . . .
C11 C 0.5684(7) 0.21972(18) 1.0252(4) 0.0246(12) Uani 1 1 d . . .
N3 N 0.3427(6) 0.06731(16) 1.0664(4) 0.0301(11) Uani 1 1 d . . .
N6 N 0.6317(6) 0.16732(15) 0.6006(4) 0.0287(11) Uani 1 1 d . . .
N4 N 0.4448(5) 0.09591(14) 0.9119(4) 0.0213(9) Uani 1 1 d . . .
N2 N 0.6962(5) 0.13236(15) 1.0665(4) 0.0243(10) Uani 1 1 d . . .
C3 C 0.0566(8) 0.2399(2) 0.8467(5) 0.0386(16) Uani 1 1 d . . .
H12 H -0.0307 0.2567 0.8217 0.046 Uiso 1 1 calc R . .
C22 C 0.8262(7) 0.12227(18) 1.0199(5) 0.0290(13) Uani 1 1 d . . .
H13 H 0.8293 0.1258 0.9427 0.035 Uiso 1 1 calc R . .
C6 C 0.4575(7) 0.25099(18) 0.9925(4) 0.0243(12) Uani 1 1 d . . .
C7 C 0.4859(8) 0.29515(19) 1.0113(5) 0.0348(15) Uani 1 1 d . . .
H16 H 0.4107 0.3160 0.9870 0.042 Uiso 1 1 calc R . .
C27 C 0.3794(6) 0.06136(18) 0.9610(4) 0.0230(11) Uani 1 1 d . . .
C1 C 0.1843(7) 0.17207(19) 0.8719(5) 0.0265(12) Uani 1 1 d . . .
H19 H 0.1834 0.1417 0.8633 0.032 Uiso 1 1 calc R . .
C30 C 0.4879(6) 0.09111(17) 0.8080(4) 0.0228(11) Uani 1 1 d . . .
C32 C 0.5755(7) 0.13225(19) 0.6459(5) 0.0279(13) Uani 1 1 d . . .
H23 H 0.5510 0.1081 0.5999 0.033 Uiso 1 1 calc R . .
C24 C 0.2330(7) -0.00457(19) 1.0619(5) 0.0313(14) Uani 1 1 d . . .
H24 H 0.1778 -0.0259 1.0988 0.038 Uiso 1 1 calc R . .
C29 C 0.4722(7) 0.05151(18) 0.7515(5) 0.0282(13) Uani 1 1 d . . .
H25 H 0.5100 0.0486 0.6807 0.034 Uiso 1 1 calc R . .
C4 C 0.1856(8) 0.2590(2) 0.8972(5) 0.0332(14) Uani 1 1 d . . .
H26 H 0.1884 0.2893 0.9057 0.040 Uiso 1 1 calc R . .
C18 C 0.6886(7) 0.12730(18) 1.1778(5) 0.0281(13) Uani 1 1 d . . .
C34 C 0.6410(6) 0.19803(18) 0.7803(5) 0.0251(12) Uani 1 1 d . . .
H30 H 0.6649 0.2224 0.8256 0.030 Uiso 1 1 calc R . .
C31 C 0.5507(6) 0.12906(18) 0.7575(5) 0.0246(12) Uani 1 1 d . . .
C8 C 0.6240(8) 0.3075(2) 1.0653(5) 0.0381(16) Uani 1 1 d . . .
H32 H 0.6436 0.3371 1.0805 0.046 Uiso 1 1 calc R . .
C28 C 0.4029(7) 0.01734(18) 0.7984(5) 0.0288(13) Uani 1 1 d . . .
H34 H 0.3889 -0.0090 0.7596 0.035 Uiso 1 1 calc R . .
C2 C 0.0558(7) 0.1952(2) 0.8328(5) 0.0324(14) Uani 1 1 d . . .
H37 H -0.0315 0.1811 0.7971 0.039 Uiso 1 1 calc R . .
C9 C 0.7335(8) 0.2772(2) 1.0974(5) 0.0402(16) Uani 1 1 d . . .
H38 H 0.8292 0.2862 1.1334 0.048 Uiso 1 1 calc R . .
C33 C 0.6667(7) 0.19971(19) 0.6697(5) 0.0288(13) Uani 1 1 d . . .
H40 H 0.7111 0.2250 0.6418 0.035 Uiso 1 1 calc R . .
C19 C 0.8191(8) 0.11176(19) 1.2402(5) 0.0339(14) Uani 1 1 d . . .
H43 H 0.8150 0.1083 1.3173 0.041 Uiso 1 1 calc R . .
C23 C 0.2744(8) 0.03510(19) 1.1123(5) 0.0334(14) Uani 1 1 d . . .
H45 H 0.2505 0.0388 1.1865 0.040 Uiso 1 1 calc R . .
C25 C 0.2758(7) -0.01081(19) 0.9579(5) 0.0301(13) Uani 1 1 d . . .
H46 H 0.2534 -0.0374 0.9216 0.036 Uiso 1 1 calc R . .
C10 C 0.7069(8) 0.2336(2) 1.0781(5) 0.0327(14) Uani 1 1 d . . .
H49 H 0.7843 0.2132 1.1014 0.039 Uiso 1 1 calc R . .
C5 C 0.3111(7) 0.23473(17) 0.9357(5) 0.0250(12) Uani 1 1 d . . .
C26 C 0.3526(6) 0.02175(18) 0.9045(5) 0.0256(12) Uani 1 1 d . . .
C20 C 0.9508(8) 0.1016(2) 1.1929(6) 0.0390(16) Uani 1 1 d . . .
H59 H 1.0385 0.0909 1.2361 0.047 Uiso 1 1 calc R . .
C21 C 0.9560(7) 0.1069(2) 1.0795(5) 0.0350(14) Uani 1 1 d . . .
H60 H 1.0472 0.1001 1.0442 0.042 Uiso 1 1 calc R . .
H2 H 0.3502 0.1490 1.4347 0.042 Uiso 1 1 d R . .
H9 H 0.2106 0.1806 1.1232 0.042 Uiso 1 1 d R . .
H10 H 0.1664 0.1788 1.3103 0.042 Uiso 1 1 d R . .
H3 H 0.578(8) 0.127(2) 1.378(6) 0.042 Uiso 1 1 d . . .
N5 N 0.5834(5) 0.16282(13) 0.8242(4) 0.0185(9) Uani 1 1 d . . .
F3 F -0.0087(11) 0.0698(4) 0.5050(8) 0.067(3) Uiso 0.50 1 d PD A 1
F2 F 0.1173(10) 0.0237(3) 0.6083(8) 0.062(2) Uiso 0.50 1 d PD A 1
F1 F 0.1942(9) 0.0899(2) 0.6042(7) 0.0461(19) Uiso 0.50 1 d PD A 1
C12 C 0.4304(7) 0.15639(16) 1.1380(4) 0.0226(11) Uani 1 1 d . . .
C15 C 0.3694(8) 0.15274(19) 1.3610(5) 0.0305(13) Uani 1 1 d . . .
C17 C 0.5418(7) 0.14095(17) 1.2181(4) 0.0246(12) Uani 1 1 d . . .
C13 C 0.2890(7) 0.17080(18) 1.1736(5) 0.0272(12) Uani 1 1 d . . .
C14 C 0.2583(8) 0.1691(2) 1.2848(5) 0.0333(14) Uani 1 1 d . . .
C16 C 0.5100(8) 0.1391(2) 1.3302(5) 0.0323(14) Uani 1 1 d . . .
S1 S -0.0477(4) 0.07673(11) 0.7167(3) 0.0320(7) Uiso 0.50 1 d PD A 1
O6 O 0.0248(10) 0.0213(3) 0.7368(7) 0.041(2) Uiso 0.50 1 d PD B 2
C1A C 0.0686(14) 0.0647(4) 0.6037(11) 0.041(3) Uiso 0.50 1 d PD A 1
O2 O -0.0859(11) 0.1199(3) 0.7000(9) 0.053(3) Uiso 0.50 1 d PD A 1
O3 O -0.1707(11) 0.0480(3) 0.7033(8) 0.049(2) Uiso 0.50 1 d PD A 1
O4 O 0.0555(11) 0.0700(3) 0.8164(7) 0.049(2) Uiso 0.50 1 d PD A 1
F5 F -0.1202(8) 0.1050(2) 0.5363(6) 0.0410(18) Uiso 0.50 1 d PD B 2
F6 F -0.2192(10) 0.0427(3) 0.5699(7) 0.053(2) Uiso 0.50 1 d PD B 2
S2 S 0.0092(4) 0.06639(11) 0.7103(3) 0.0321(7) Uiso 0.50 1 d PD B 2
C2A C -0.0859(13) 0.0654(3) 0.5720(10) 0.030(3) Uiso 0.50 1 d PD B 2
O5 O 0.1468(9) 0.0899(3) 0.6957(7) 0.035(2) Uiso 0.50 1 d PD B 2
O1 O -0.1075(11) 0.0908(3) 0.7788(8) 0.048(2) Uiso 0.50 1 d PD B 2
F4 F 0.0041(8) 0.0469(3) 0.5022(6) 0.0393(19) Uiso 0.50 1 d PD B 2

loop_
_atom_site_aniso_label
_atom_site_aniso_U_11
_atom_site_aniso_U_22
_atom_site_aniso_U_33
_atom_site_aniso_U_23
_atom_site_aniso_U_13
_atom_site_aniso_U_12
Ir1 0.02912(13) 0.01581(12) 0.01754(12) 0.00004(8) 0.00011(8) 0.00278(8)
N1 0.027(2) 0.019(2) 0.017(2) 0.0034(17) 0.0004(17) 0.0031(18)
C11 0.034(3) 0.024(3) 0.016(3) 0.003(2) 0.001(2) -0.005(2)
N3 0.039(3) 0.024(3) 0.028(3) 0.004(2) 0.007(2) 0.007(2)
N6 0.039(3) 0.026(3) 0.021(2) 0.0035(19) 0.000(2) 0.006(2)
N4 0.026(2) 0.018(2) 0.020(2) 0.0011(17) 0.0013(17) 0.0030(18)
N2 0.028(3) 0.020(2) 0.023(2) 0.0024(18) -0.0044(19) 0.0017(19)
C3 0.047(4) 0.040(4) 0.028(3) 0.002(3) -0.008(3) 0.022(3)
C22 0.031(3) 0.022(3) 0.035(3) 0.006(2) 0.001(2) 0.002(2)
C6 0.041(3) 0.016(3) 0.017(3) -0.003(2) 0.006(2) -0.002(2)
C7 0.057(4) 0.014(3) 0.035(3) -0.005(2) 0.013(3) 0.000(3)
C27 0.024(3) 0.024(3) 0.021(3) 0.004(2) 0.002(2) 0.007(2)
C1 0.036(3) 0.023(3) 0.020(3) -0.003(2) -0.001(2) 0.000(2)
C30 0.028(3) 0.022(3) 0.018(3) -0.004(2) 0.000(2) 0.006(2)
C32 0.036(3) 0.025(3) 0.022(3) 0.001(2) 0.000(2) 0.004(2)
C24 0.032(3) 0.025(3) 0.037(4) 0.010(2) 0.005(3) 0.001(2)
C29 0.040(3) 0.020(3) 0.026(3) -0.005(2) 0.006(2) 0.000(2)
C4 0.050(4) 0.024(3) 0.025(3) -0.003(2) 0.002(3) 0.017(3)
C18 0.043(4) 0.016(3) 0.023(3) 0.000(2) -0.006(2) -0.003(2)
C34 0.025(3) 0.023(3) 0.027(3) -0.003(2) 0.001(2) 0.002(2)
C31 0.023(3) 0.026(3) 0.024(3) 0.001(2) -0.002(2) 0.008(2)
C8 0.056(4) 0.023(3) 0.036(4) -0.009(3) 0.015(3) -0.017(3)
C28 0.042(3) 0.017(3) 0.027(3) -0.006(2) 0.000(2) 0.003(2)
C2 0.038(4) 0.034(3) 0.024(3) 0.002(2) -0.006(2) 0.005(3)
C9 0.047(4) 0.041(4) 0.033(4) -0.008(3) 0.005(3) -0.017(3)
C33 0.035(3) 0.029(3) 0.022(3) 0.008(2) 0.004(2) 0.001(3)
C19 0.046(4) 0.025(3) 0.028(3) 0.004(2) -0.012(3) -0.001(3)
C23 0.048(4) 0.028(3) 0.025(3) 0.007(2) 0.008(3) 0.009(3)
C25 0.037(3) 0.022(3) 0.031(3) 0.003(2) -0.003(3) -0.004(2)
C10 0.042(4) 0.029(3) 0.027(3) -0.002(2) 0.001(3) -0.001(3)
C5 0.037(3) 0.013(3) 0.025(3) -0.003(2) 0.002(2) 0.005(2)
C26 0.028(3) 0.021(3) 0.026(3) -0.001(2) 0.000(2) 0.000(2)
C20 0.041(4) 0.030(3) 0.045(4) 0.008(3) -0.008(3) 0.004(3)
C21 0.027(3) 0.031(3) 0.046(4) 0.008(3) -0.003(3) 0.001(3)
N5 0.023(2) 0.014(2) 0.018(2) 0.0062(16) 0.0021(17) 0.0053(17)
C12 0.035(3) 0.018(3) 0.015(3) 0.004(2) 0.000(2) -0.004(2)
C15 0.048(4) 0.027(3) 0.017(3) 0.001(2) 0.003(2) -0.004(3)
C17 0.038(3) 0.014(3) 0.021(3) 0.001(2) -0.003(2) -0.002(2)
C13 0.046(4) 0.020(3) 0.016(3) 0.000(2) 0.003(2) 0.002(2)
C14 0.043(4) 0.028(3) 0.030(3) -0.001(2) 0.008(3) 0.000(3)
C16 0.054(4) 0.027(3) 0.015(3) 0.001(2) -0.003(3) -0.004(3)

loop_
_atom_type_symbol
_atom_type_description
_atom_type_scat_dispersion_real
_atom_type_scat_dispersion_imag
_atom_type_scat_source
C C 0.0033 0.0016 'International Tables Vol C Tables 4.2.6.8 and 6.1.1.4'
H H 0.0000 0.0000 'International Tables Vol C Tables 4.2.6.8 and 6.1.1.4'
N N 0.0061 0.0033 'International Tables Vol C Tables 4.2.6.8 and 6.1.1.4'
O O 0.0106 0.0060 'International Tables Vol C Tables 4.2.6.8 and 6.1.1.4'
Ir Ir -1.4442 7.9887 'International Tables Vol C Tables 4.2.6.8 and 6.1.1.4'
S S 0.1246 0.1234 'International Tables Vol C Tables 4.2.6.8 and 6.1.1.4'
F F 0.0171 0.0103 'International Tables Vol C Tables 4.2.6.8 and 6.1.1.4'

loop_
_geom_angle_atom_site_label_1
_geom_angle_atom_site_label_2
_geom_angle_atom_site_label_3
_geom_angle
C11 Ir1 C12 85.3(2)
C11 Ir1 N1 81.2(2)
C12 Ir1 N1 93.8(2)
C11 Ir1 N2 93.6(2)
C12 Ir1 N2 80.6(2)
N1 Ir1 N2 172.70(18)
C11 Ir1 N5 94.02(19)
C12 Ir1 N5 179.3(2)
N1 Ir1 N5 86.26(17)
N2 Ir1 N5 99.28(18)
C11 Ir1 N4 169.70(19)
C12 Ir1 N4 104.95(19)
N1 Ir1 N4 96.66(17)
N2 Ir1 N4 89.36(17)
N5 Ir1 N4 75.76(16)
C1 N1 C5 118.8(5)
C1 N1 Ir1 125.4(4)
C5 N1 Ir1 115.8(4)
C10 C11 C6 117.7(5)
C10 C11 Ir1 128.2(5)
C6 C11 Ir1 114.1(4)
C23 N3 C27 116.4(5)
C33 N6 C32 115.4(5)
C30 N4 C27 118.2(5)
C30 N4 Ir1 114.0(4)
C27 N4 Ir1 127.7(3)
C22 N2 C18 119.8(5)
C22 N2 Ir1 124.7(4)
C18 N2 Ir1 115.3(4)
C4 C3 C2 118.7(6)
N2 C22 C21 122.4(6)
C11 C6 C7 121.4(6)
C11 C6 C5 116.0(5)
C7 C6 C5 122.6(5)
C8 C7 C6 119.0(6)
N3 C27 N4 116.0(5)
N3 C27 C26 122.3(5)
N4 C27 C26 121.6(5)
N1 C1 C2 122.6(5)
N4 C30 C29 122.0(5)
N4 C30 C31 116.4(5)
C29 C30 C31 121.7(5)
N6 C32 C31 123.4(5)
C25 C24 C23 116.9(5)
C28 C29 C30 120.2(5)
C3 C4 C5 120.9(6)
N2 C18 C19 118.8(6)
N2 C18 C17 114.0(5)
C19 C18 C17 127.2(5)
N5 C34 C33 120.9(5)
N5 C31 C32 119.5(5)
N5 C31 C30 116.4(5)
C32 C31 C30 124.0(5)
C9 C8 C7 120.0(6)
C29 C28 C26 119.1(5)
C1 C2 C3 118.6(6)
C8 C9 C10 121.3(6)
N6 C33 C34 122.8(5)
C20 C19 C18 121.3(6)
N3 C23 C24 126.1(6)
C24 C25 C26 120.2(6)
C11 C10 C9 120.6(6)
C4 C5 N1 120.4(5)
C4 C5 C6 126.7(5)
N1 C5 C6 113.0(5)
C25 C26 C28 123.4(5)
C25 C26 C27 117.9(5)
C28 C26 C27 118.8(5)
C19 C20 C21 119.0(6)
C22 C21 C20 118.6(6)
C34 N5 C31 117.9(5)
C34 N5 Ir1 124.7(4)
C31 N5 Ir1 116.6(4)
C13 C12 C17 117.6(5)
C13 C12 Ir1 128.0(4)
C17 C12 Ir1 114.2(4)
C16 C15 C14 121.2(6)
C12 C17 C16 120.9(6)
C12 C17 C18 115.7(5)
C16 C17 C18 123.3(5)
C12 C13 C14 121.3(5)
C15 C14 C13 119.5(6)
C15 C16 C17 119.5(6)
O3 S1 O2 115.5(6)
O3 S1 O4 114.8(6)
O2 S1 O4 112.4(6)
O3 S1 C1A 104.0(6)
O2 S1 C1A 103.2(6)
O4 S1 C1A 105.3(6)
F1 C1A F2 107.6(10)
F1 C1A F3 106.5(10)
F2 C1A F3 106.5(10)
F1 C1A S1 111.9(9)
F2 C1A S1 110.9(9)
F3 C1A S1 113.1(9)
O5 S2 O6 117.6(5)
O5 S2 O1 113.5(5)
O6 S2 O1 114.1(5)
O5 S2 C2A 102.6(6)
O6 S2 C2A 102.7(5)
O1 S2 C2A 103.8(5)
F4 C2A F5 108.5(10)
F4 C2A F6 107.5(9)
F5 C2A F6 107.9(9)
F4 C2A S2 110.8(8)
F5 C2A S2 111.3(8)
F6 C2A S2 110.6(8)

loop_
_geom_bond_atom_site_label_1
_geom_bond_atom_site_label_2
_geom_bond_distance
Ir1 C11 2.012(6)
Ir1 C12 2.014(5)
Ir1 N1 2.042(4)
Ir1 N2 2.049(5)
Ir1 N5 2.133(4)
Ir1 N4 2.205(4)
N1 C1 1.342(7)
N1 C5 1.377(7)
C11 C10 1.387(8)
C11 C6 1.403(8)
N3 C23 1.309(7)
N3 C27 1.360(7)
N6 C33 1.333(8)
N6 C32 1.330(7)
N4 C30 1.355(7)
N4 C27 1.372(7)
N2 C22 1.335(7)
N2 C18 1.373(7)
C3 C4 1.368(9)
C3 C2 1.401(9)
C22 C21 1.377(8)
C6 C7 1.410(8)
C6 C5 1.486(8)
C7 C8 1.376(9)
C27 C26 1.421(8)
C1 C2 1.379(8)
C30 C29 1.412(7)
C30 C31 1.455(8)
C32 C31 1.398(8)
C24 C25 1.361(9)
C24 C23 1.412(9)
C29 C28 1.366(8)
C4 C5 1.375(8)
C18 C19 1.399(8)
C18 C17 1.459(9)
C34 N5 1.331(7)
C34 C33 1.385(8)
C31 N5 1.344(7)
C8 C9 1.371(10)
C28 C26 1.403(8)
C9 C10 1.391(9)
C19 C20 1.353(9)
C25 C26 1.398(8)
C20 C21 1.397(9)
F3 C1A 1.342(12)
F2 C1A 1.342(12)
F1 C1A 1.339(12)
C12 C13 1.401(8)
C12 C17 1.405(8)
C15 C16 1.367(9)
C15 C14 1.383(9)
C17 C16 1.415(8)
C13 C14 1.401(8)
S1 O3 1.388(9)
S1 O2 1.392(9)
S1 O4 1.469(9)
S1 C1A 1.805(15)
O6 S2 1.442(9)
F5 C2A 1.330(11)
F6 C2A 1.350(14)
S2 O5 1.420(8)
S2 O1 1.555(9)
S2 C2A 1.822(13)
C2A F4 1.327(12)

loop_
_platon_squeeze_void_nr
_platon_squeeze_void_average_x
_platon_squeeze_void_average_y
_platon_squeeze_void_average_z
_platon_squeeze_void_volume
_platon_squeeze_void_count_electrons
1 0.000 0.500 1.000 72.8 28.9
2 0.500 0.000 0.500 72.8 28.8
